data_4117385
loop_
_publ_author_name
'Daryl A. Guthrie'
'Nam Y. Kim'
'Maxime A. Siegler'
'Cathy D. Moore'
'John P. Toscano'

_publ_section_title
;
 Development of N-Substituted Hydroxylamines as Efficient Nitroxyl (HNO)
 Donors
;
_journal_name_full 'Journal of the American Chemical Society'
_journal_page_first 1962
_journal_page_last 1965
_journal_paper_doi 10.1021/ja2103923
_journal_volume 134
_journal_year 2012
_chemical_formula_moiety 'C9 H14 N4 O5'
_chemical_formula_sum 'C9 H14 N4 O5'
_chemical_formula_weight 258.24
_chemical_name_systematic
; 
 ? 
;
_space_group_IT_number 2
_symmetry_cell_setting triclinic
_symmetry_space_group_name_Hall '-P 1'
_symmetry_space_group_name_H-M 'P -1'
_atom_sites_solution_hydrogens difmap
_atom_sites_solution_primary direct
_atom_sites_solution_secondary difmap
_audit_creation_method SHELXL-97
_cell_angle_alpha 107.325(3)
_cell_angle_beta 97.908(3)
_cell_angle_gamma 90.257(3)
_cell_formula_units_Z 4
_cell_length_a 7.7437(3)
_cell_length_b 10.5514(4)
_cell_length_c 15.0891(6)
_cell_measurement_reflns_used 5120
_cell_measurement_temperature 110(2)
_cell_measurement_theta_max 26.30
_cell_measurement_theta_min 2.02
_cell_volume 1164.41(8)
_computing_cell_refinement
;
CrysAlisPro, Agilent Technologies,
Version 1.171.34.49 (release 20-01-2011 CrysAlis171 .NET)
(compiled Jan 20 2011,15:58:25)
;
_computing_data_collection
;
CrysAlisPro, Agilent Technologies,
Version 1.171.34.49 (release 20-01-2011 CrysAlis171 .NET)
(compiled Jan 20 2011,15:58:25)
;
_computing_data_reduction
;
CrysAlisPro, Agilent Technologies,
Version 1.171.34.49 (release 20-01-2011 CrysAlis171 .NET)
(compiled Jan 20 2011,15:58:25)
;
_computing_molecular_graphics 'SHELXTL v6.10 (Sheldrick, 2008)'
_computing_publication_material 'SHELXTL v6.10 (Sheldrick, 2008)'
_computing_structure_refinement 'SHELXL-97 (Sheldrick, 2008)'
_computing_structure_solution 'SHELXS-97 (Sheldrick, 2008)'
_diffrn_ambient_temperature 110(2)
_diffrn_detector_area_resol_mean 15.989
_diffrn_measured_fraction_theta_full 1.000
_diffrn_measured_fraction_theta_max 1.000
_diffrn_measurement_device_type 'Goniometer KM4/Xcalibur, detector: Sapphire3'
_diffrn_measurement_method '\w scans'
_diffrn_radiation_monochromator graphite
_diffrn_radiation_source 'Enhance (Mo) X-ray Source'
_diffrn_radiation_type MoK\a
_diffrn_radiation_wavelength 0.71073
_diffrn_reflns_av_R_equivalents 0.0310
_diffrn_reflns_av_sigmaI/netI 0.0381
_diffrn_reflns_limit_h_max 9
_diffrn_reflns_limit_h_min -9
_diffrn_reflns_limit_k_max 13
_diffrn_reflns_limit_k_min -13
_diffrn_reflns_limit_l_max 18
_diffrn_reflns_limit_l_min -18
_diffrn_reflns_number 16907
_diffrn_reflns_theta_full 26.25
_diffrn_reflns_theta_max 26.25
_diffrn_reflns_theta_min 2.10
_exptl_absorpt_coefficient_mu 0.121
_exptl_absorpt_correction_T_max 0.996
_exptl_absorpt_correction_T_min 0.957
_exptl_absorpt_correction_type analytical
_exptl_absorpt_process_details
;
CrysAlisPro, Agilent Technologies,
Version 1.171.34.49 (release 20-01-2011 CrysAlis171 .NET)
(compiled Jan 20 2011,15:58:25)
Analytical numeric absorption correction using a multifaceted crystal
            model based on expressions derived by R.C. Clark & J.S. Reid.
(Clark, R. C. & Reid, J. S. (1995). Acta Cryst. A51, 887-897)
;
_exptl_crystal_colour colorless
_exptl_crystal_density_diffrn 1.473
_exptl_crystal_description lath
_exptl_crystal_F_000 544
_exptl_crystal_size_max 0.44
_exptl_crystal_size_mid 0.15
_exptl_crystal_size_min 0.03
_refine_diff_density_max 0.293
_refine_diff_density_min -0.226
_refine_diff_density_rms 0.046
_refine_ls_extinction_method none
_refine_ls_goodness_of_fit_ref 1.035
_refine_ls_hydrogen_treatment mixed
_refine_ls_matrix_type full
_refine_ls_number_parameters 345
_refine_ls_number_reflns 4706
_refine_ls_number_restraints 4
_refine_ls_restrained_S_all 1.035
_refine_ls_R_factor_all 0.0559
_refine_ls_R_factor_gt 0.0369
_refine_ls_shift/su_max 0.003
_refine_ls_shift/su_mean 0.000
_refine_ls_structure_factor_coef Fsqd
_refine_ls_weighting_details 'calc w=1/[\s^2^(Fo^2^)+(0.0355P)^2^+0.5110P] where P=(Fo^2^+2Fc^2^)/3'
_refine_ls_weighting_scheme calc
_refine_ls_wR_factor_gt 0.0832
_refine_ls_wR_factor_ref 0.0895
_reflns_number_gt 3609
_reflns_number_total 4706
_reflns_threshold_expression I>2\s(I)
_cod_data_source_file ja2103923_si_002_4.cif
_cod_data_source_block 4a
_cod_database_code 4117385

loop_
_symmetry_equiv_pos_as_xyz
'x, y, z'
'-x, -y, -z'

loop_
_atom_site_label
_atom_site_type_symbol
_atom_site_fract_x
_atom_site_fract_y
_atom_site_fract_z
_atom_site_U_iso_or_equiv
_atom_site_adp_type
_atom_site_occupancy
_atom_site_symmetry_multiplicity
_atom_site_calc_flag
_atom_site_refinement_flags
C1A C 1.1656(2) 0.89676(19) 0.11072(12) 0.0251(4) Uani 1 1 d .
H1A1 H 1.2351 0.8178 0.0966 0.038 Uiso 1 1 calc R
H1A2 H 1.2297 0.9715 0.1021 0.038 Uiso 1 1 calc R
H1A3 H 1.0545 0.8787 0.0683 0.038 Uiso 1 1 calc R
C2A C 1.03706(19) 0.83120(15) 0.30293(11) 0.0145(3) Uani 1 1 d .
C3A C 1.0944(2) 0.95049(17) 0.38522(12) 0.0224(4) Uani 1 1 d .
H3A1 H 1.1925 0.9979 0.3722 0.034 Uiso 1 1 calc R
H3A2 H 1.1312 0.9222 0.4409 0.034 Uiso 1 1 calc R
H3A3 H 0.9973 1.0096 0.3965 0.034 Uiso 1 1 calc R
C4A C 0.9448(2) 0.71120(15) 0.31781(11) 0.0135(3) Uani 1 1 d .
C5A C 0.7643(2) 0.75428(15) 0.34200(11) 0.0143(3) Uani 1 1 d .
C6A C 0.6401(2) 0.63499(15) 0.17839(11) 0.0150(3) Uani 1 1 d .
C7A C 0.9403(2) 0.59271(15) 0.22924(11) 0.0135(3) Uani 1 1 d .
C8A C 0.4521(2) 0.75737(17) 0.28698(12) 0.0201(4) Uani 1 1 d .
H8A1 H 0.4266 0.8336 0.2637 0.030 Uiso 1 1 calc R
H8A2 H 0.4473 0.7833 0.3546 0.030 Uiso 1 1 calc R
H8A3 H 0.3657 0.6845 0.2544 0.030 Uiso 1 1 calc R
C9A C 0.7973(2) 0.46435(17) 0.07497(11) 0.0196(4) Uani 1 1 d .
H9A1 H 0.8942 0.4824 0.0443 0.029 Uiso 1 1 calc R
H9A2 H 0.6868 0.4602 0.0336 0.029 Uiso 1 1 calc R
H9A3 H 0.8125 0.3793 0.0882 0.029 Uiso 1 1 calc R
N1A N 1.05235(17) 0.81647(13) 0.21734(9) 0.0154(3) Uani 1 1 d .
N2A N 1.04245(18) 0.68051(14) 0.39885(9) 0.0167(3) Uani 1 1 d D
H2A1 H 1.139(2) 0.6413(18) 0.3794(12) 0.020 Uiso 1 1 d D
N3A N 0.62756(16) 0.71340(13) 0.26935(9) 0.0154(3) Uani 1 1 d .
N4A N 0.79494(17) 0.57099(13) 0.16322(9) 0.0142(3) Uani 1 1 d .
O1A O 1.13241(15) 0.92948(11) 0.20594(8) 0.0189(3) Uani 1 1 d .
O2A O 0.94265(16) 0.57262(12) 0.41261(8) 0.0205(3) Uani 1 1 d D
H2A2 H 0.905(3) 0.610(2) 0.4647(13) 0.031 Uiso 1 1 d D
O3A O 0.74483(15) 0.82547(12) 0.41883(8) 0.0209(3) Uani 1 1 d .
O4A O 0.51877(15) 0.62133(12) 0.11588(8) 0.0220(3) Uani 1 1 d .
O5A O 1.06586(14) 0.52422(11) 0.21813(8) 0.0181(3) Uani 1 1 d .
C1B C 0.6717(2) -0.05218(17) 0.14139(12) 0.0223(4) Uani 1 1 d .
H1B1 H 0.5607 -0.0753 0.0990 0.033 Uiso 1 1 calc R
H1B2 H 0.7375 -0.1324 0.1369 0.033 Uiso 1 1 calc R
H1B3 H 0.7398 0.0125 0.1236 0.033 Uiso 1 1 calc R
C2B C 0.52721(19) 0.18737(15) 0.32270(11) 0.0138(3) Uani 1 1 d .
C3B C 0.5747(2) 0.14982(17) 0.41101(11) 0.0193(4) Uani 1 1 d .
H3B1 H 0.5864 0.0535 0.3952 0.029 Uiso 1 1 calc R
H3B2 H 0.4831 0.1759 0.4508 0.029 Uiso 1 1 calc R
H3B3 H 0.6858 0.1955 0.4447 0.029 Uiso 1 1 calc R
C4B C 0.4399(2) 0.31931(15) 0.32706(11) 0.0130(3) Uani 1 1 d .
C5B C 0.4400(2) 0.34549(15) 0.23253(11) 0.0140(3) Uani 1 1 d .
C6B C 0.1406(2) 0.25438(15) 0.18526(11) 0.0155(3) Uani 1 1 d .
C7B C 0.2577(2) 0.31013(15) 0.35273(11) 0.0144(3) Uani 1 1 d .
C8B C 0.3025(3) 0.30993(19) 0.07212(12) 0.0267(4) Uani 1 1 d .
H8B1 H 0.1962 0.2673 0.0305 0.040 Uiso 1 1 calc R
H8B2 H 0.4046 0.2653 0.0480 0.040 Uiso 1 1 calc R
H8B3 H 0.3110 0.4037 0.0748 0.040 Uiso 1 1 calc R
C9B C -0.0516(2) 0.24582(18) 0.29790(13) 0.0233(4) Uani 1 1 d .
H9B1 H -0.0809 0.1500 0.2764 0.035 Uiso 1 1 calc R
H9B2 H -0.1359 0.2906 0.2643 0.035 Uiso 1 1 calc R
H9B3 H -0.0557 0.2805 0.3654 0.035 Uiso 1 1 calc R
N1B N 0.55330(17) 0.12288(13) 0.23992(9) 0.0150(3) Uani 1 1 d .
N2B N 0.54205(18) 0.42498(13) 0.40182(9) 0.0154(3) Uani 1 1 d D
H2B1 H 0.642(2) 0.4370(18) 0.3802(12) 0.019 Uiso 1 1 d D
N3B N 0.29587(17) 0.30006(13) 0.16661(9) 0.0152(3) Uani 1 1 d .
N4B N 0.12491(17) 0.27022(13) 0.27910(9) 0.0156(3) Uani 1 1 d .
O1B O 0.63789(14) 0.00444(11) 0.23599(8) 0.0180(3) Uani 1 1 d .
O2B O 0.45029(16) 0.54571(11) 0.40545(8) 0.0200(3) Uani 1 1 d D
H2B2 H 0.445(3) 0.575(2) 0.4653(12) 0.030 Uiso 1 1 d D
O3B O 0.56661(15) 0.39853(11) 0.21722(8) 0.0191(3) Uani 1 1 d .
O4B O 0.02058(15) 0.20641(12) 0.12356(8) 0.0231(3) Uani 1 1 d .
O5B O 0.23626(15) 0.32942(12) 0.43362(8) 0.0221(3) Uani 1 1 d .

loop_
_atom_site_aniso_label
_atom_site_aniso_U_11
_atom_site_aniso_U_22
_atom_site_aniso_U_33
_atom_site_aniso_U_23
_atom_site_aniso_U_13
_atom_site_aniso_U_12
C1A 0.0284(10) 0.0263(10) 0.0247(10) 0.0117(8) 0.0094(8) -0.0011(8)
C2A 0.0110(7) 0.0137(8) 0.0178(8) 0.0034(6) 0.0009(6) 0.0035(6)
C3A 0.0283(9) 0.0170(9) 0.0201(9) 0.0022(7) 0.0055(7) -0.0023(7)
C4A 0.0127(7) 0.0135(8) 0.0142(8) 0.0045(6) 0.0009(6) 0.0009(6)
C5A 0.0155(8) 0.0123(8) 0.0168(8) 0.0067(7) 0.0033(6) 0.0007(6)
C6A 0.0151(8) 0.0119(8) 0.0193(8) 0.0076(7) 0.0007(7) -0.0021(6)
C7A 0.0143(8) 0.0125(8) 0.0156(8) 0.0066(6) 0.0035(6) -0.0001(6)
C8A 0.0115(8) 0.0215(9) 0.0288(10) 0.0090(7) 0.0050(7) 0.0040(7)
C9A 0.0220(9) 0.0204(9) 0.0145(8) 0.0025(7) 0.0022(7) 0.0005(7)
N1A 0.0131(6) 0.0135(7) 0.0209(7) 0.0070(6) 0.0025(5) -0.0005(5)
N2A 0.0151(7) 0.0190(7) 0.0176(7) 0.0084(6) 0.0016(6) 0.0009(6)
N3A 0.0112(6) 0.0151(7) 0.0207(7) 0.0064(6) 0.0031(5) 0.0019(5)
N4A 0.0146(6) 0.0139(7) 0.0135(7) 0.0034(5) 0.0016(5) -0.0012(5)
O1A 0.0219(6) 0.0145(6) 0.0224(6) 0.0073(5) 0.0061(5) -0.0013(5)
O2A 0.0261(6) 0.0192(6) 0.0194(6) 0.0089(5) 0.0078(5) 0.0008(5)
O3A 0.0197(6) 0.0226(6) 0.0184(6) 0.0020(5) 0.0059(5) 0.0028(5)
O4A 0.0186(6) 0.0233(7) 0.0224(6) 0.0081(5) -0.0055(5) -0.0006(5)
O5A 0.0167(6) 0.0164(6) 0.0204(6) 0.0043(5) 0.0032(5) 0.0044(5)
C1B 0.0233(9) 0.0199(9) 0.0216(9) 0.0017(7) 0.0061(7) 0.0062(7)
C2B 0.0102(7) 0.0127(8) 0.0184(8) 0.0052(6) 0.0010(6) -0.0013(6)
C3B 0.0242(9) 0.0168(9) 0.0175(9) 0.0065(7) 0.0024(7) 0.0033(7)
C4B 0.0136(8) 0.0119(8) 0.0133(8) 0.0040(6) 0.0009(6) -0.0005(6)
C5B 0.0172(8) 0.0099(8) 0.0144(8) 0.0020(6) 0.0044(6) 0.0044(6)
C6B 0.0169(8) 0.0092(8) 0.0184(8) 0.0027(6) -0.0009(7) 0.0030(6)
C7B 0.0171(8) 0.0098(8) 0.0172(8) 0.0050(6) 0.0034(6) 0.0030(6)
C8B 0.0345(10) 0.0326(11) 0.0139(9) 0.0090(8) 0.0019(7) 0.0030(9)
C9B 0.0133(8) 0.0259(10) 0.0308(10) 0.0087(8) 0.0036(7) -0.0014(7)
N1B 0.0127(6) 0.0119(7) 0.0205(7) 0.0048(6) 0.0026(5) 0.0013(5)
N2B 0.0169(7) 0.0119(7) 0.0165(7) 0.0035(5) 0.0010(6) 0.0017(6)
N3B 0.0177(7) 0.0158(7) 0.0118(7) 0.0040(5) 0.0016(5) 0.0020(6)
N4B 0.0124(6) 0.0151(7) 0.0196(7) 0.0056(6) 0.0019(5) -0.0003(5)
O1B 0.0211(6) 0.0129(6) 0.0204(6) 0.0044(5) 0.0053(5) 0.0056(5)
O2B 0.0307(7) 0.0117(6) 0.0160(6) 0.0033(5) 0.0000(5) 0.0057(5)
O3B 0.0203(6) 0.0192(6) 0.0197(6) 0.0076(5) 0.0054(5) -0.0013(5)
O4B 0.0220(6) 0.0194(6) 0.0234(7) 0.0040(5) -0.0062(5) -0.0013(5)
O5B 0.0202(6) 0.0320(7) 0.0170(6) 0.0099(5) 0.0063(5) 0.0041(5)

loop_
_atom_type_symbol
_atom_type_description
_atom_type_scat_dispersion_real
_atom_type_scat_dispersion_imag
_atom_type_scat_source
C C 0.0033 0.0016 'International Tables Vol C Tables 4.2.6.8 and 6.1.1.4'
H H 0.0000 0.0000 'International Tables Vol C Tables 4.2.6.8 and 6.1.1.4'
N N 0.0061 0.0033 'International Tables Vol C Tables 4.2.6.8 and 6.1.1.4'
O O 0.0106 0.0060 'International Tables Vol C Tables 4.2.6.8 and 6.1.1.4'

loop_
_geom_angle_atom_site_label_1
_geom_angle_atom_site_label_2
_geom_angle_atom_site_label_3
_geom_angle
O1A C1A H1A1 109.5
O1A C1A H1A2 109.5
H1A1 C1A H1A2 109.5
O1A C1A H1A3 109.5
H1A1 C1A H1A3 109.5
H1A2 C1A H1A3 109.5
N1A C2A C3A 126.93(15)
N1A C2A C4A 113.55(14)
C3A C2A C4A 119.50(14)
C2A C3A H3A1 109.5
C2A C3A H3A2 109.5
H3A1 C3A H3A2 109.5
C2A C3A H3A3 109.5
H3A1 C3A H3A3 109.5
H3A2 C3A H3A3 109.5
N2A C4A C5A 108.02(12)
N2A C4A C7A 110.32(13)
C5A C4A C7A 114.04(13)
N2A C4A C2A 108.75(12)
C5A C4A C2A 106.91(12)
C7A C4A C2A 108.63(12)
O3A C5A N3A 122.32(14)
O3A C5A C4A 121.71(14)
N3A C5A C4A 115.86(13)
O4A C6A N4A 121.82(15)
O4A C6A N3A 120.80(15)
N4A C6A N3A 117.36(13)
O5A C7A N4A 122.17(14)
O5A C7A C4A 119.92(14)
N4A C7A C4A 117.87(13)
N3A C8A H8A1 109.5
N3A C8A H8A2 109.5
H8A1 C8A H8A2 109.5
N3A C8A H8A3 109.5
H8A1 C8A H8A3 109.5
H8A2 C8A H8A3 109.5
N4A C9A H9A1 109.5
N4A C9A H9A2 109.5
H9A1 C9A H9A2 109.5
N4A C9A H9A3 109.5
H9A1 C9A H9A3 109.5
H9A2 C9A H9A3 109.5
C2A N1A O1A 112.03(13)
O2A N2A C4A 105.87(11)
O2A N2A H2A1 102.9(12)
C4A N2A H2A1 106.4(11)
C5A N3A C6A 125.80(13)
C5A N3A C8A 118.42(13)
C6A N3A C8A 115.78(13)
C7A N4A C6A 123.76(13)
C7A N4A C9A 117.64(13)
C6A N4A C9A 118.30(13)
N1A O1A C1A 107.75(12)
N2A O2A H2A2 102.6(14)
O1B C1B H1B1 109.5
O1B C1B H1B2 109.5
H1B1 C1B H1B2 109.5
O1B C1B H1B3 109.5
H1B1 C1B H1B3 109.5
H1B2 C1B H1B3 109.5
N1B C2B C3B 127.69(14)
N1B C2B C4B 112.66(13)
C3B C2B C4B 119.63(13)
C2B C3B H3B1 109.5
C2B C3B H3B2 109.5
H3B1 C3B H3B2 109.5
C2B C3B H3B3 109.5
H3B1 C3B H3B3 109.5
H3B2 C3B H3B3 109.5
N2B C4B C7B 108.29(12)
N2B C4B C5B 109.97(13)
C7B C4B C5B 113.45(13)
N2B C4B C2B 108.08(12)
C7B C4B C2B 108.50(12)
C5B C4B C2B 108.41(12)
O3B C5B N3B 122.82(14)
O3B C5B C4B 120.25(14)
N3B C5B C4B 116.85(13)
O4B C6B N3B 121.82(15)
O4B C6B N4B 120.74(15)
N3B C6B N4B 117.39(13)
O5B C7B N4B 123.03(15)
O5B C7B C4B 120.83(14)
N4B C7B C4B 115.99(13)
N3B C8B H8B1 109.5
N3B C8B H8B2 109.5
H8B1 C8B H8B2 109.5
N3B C8B H8B3 109.5
H8B1 C8B H8B3 109.5
H8B2 C8B H8B3 109.5
N4B C9B H9B1 109.5
N4B C9B H9B2 109.5
H9B1 C9B H9B2 109.5
N4B C9B H9B3 109.5
H9B1 C9B H9B3 109.5
H9B2 C9B H9B3 109.5
C2B N1B O1B 112.92(13)
O2B N2B C4B 105.77(11)
O2B N2B H2B1 104.5(12)
C4B N2B H2B1 106.0(11)
C5B N3B C6B 124.10(13)
C5B N3B C8B 117.51(14)
C6B N3B C8B 118.22(13)
C7B N4B C6B 125.25(13)
C7B N4B C9B 119.03(13)
C6B N4B C9B 115.68(13)
N1B O1B C1B 107.18(11)
N2B O2B H2B2 99.8(13)

loop_
_geom_bond_atom_site_label_1
_geom_bond_atom_site_label_2
_geom_bond_distance
C1A O1A 1.434(2)
C1A H1A1 0.9800
C1A H1A2 0.9800
C1A H1A3 0.9800
C2A N1A 1.276(2)
C2A C3A 1.495(2)
C2A C4A 1.539(2)
C3A H3A1 0.9800
C3A H3A2 0.9800
C3A H3A3 0.9800
C4A N2A 1.468(2)
C4A C5A 1.530(2)
C4A C7A 1.530(2)
C5A O3A 1.2089(19)
C5A N3A 1.380(2)
C6A O4A 1.2110(19)
C6A N4A 1.392(2)
C6A N3A 1.392(2)
C7A O5A 1.2145(19)
C7A N4A 1.366(2)
C8A N3A 1.471(2)
C8A H8A1 0.9800
C8A H8A2 0.9800
C8A H8A3 0.9800
C9A N4A 1.468(2)
C9A H9A1 0.9800
C9A H9A2 0.9800
C9A H9A3 0.9800
N1A O1A 1.4073(17)
N2A O2A 1.4538(18)
N2A H2A1 0.902(16)
O2A H2A2 0.861(18)
C1B O1B 1.4350(19)
C1B H1B1 0.9800
C1B H1B2 0.9800
C1B H1B3 0.9800
C2B N1B 1.276(2)
C2B C3B 1.500(2)
C2B C4B 1.538(2)
C3B H3B1 0.9800
C3B H3B2 0.9800
C3B H3B3 0.9800
C4B N2B 1.463(2)
C4B C7B 1.524(2)
C4B C5B 1.532(2)
C5B O3B 1.2092(19)
C5B N3B 1.368(2)
C6B O4B 1.2098(19)
C6B N3B 1.388(2)
C6B N4B 1.398(2)
C7B O5B 1.2110(19)
C7B N4B 1.368(2)
C8B N3B 1.468(2)
C8B H8B1 0.9800
C8B H8B2 0.9800
C8B H8B3 0.9800
C9B N4B 1.470(2)
C9B H9B1 0.9800
C9B H9B2 0.9800
C9B H9B3 0.9800
N1B O1B 1.4030(17)
N2B O2B 1.4518(17)
N2B H2B1 0.903(16)
O2B H2B2 0.870(17)

loop_
_geom_hbond_atom_site_label_D
_geom_hbond_atom_site_label_H
_geom_hbond_atom_site_label_A
_geom_hbond_distance_DH
_geom_hbond_distance_HA
_geom_hbond_distance_DA
_geom_hbond_angle_DHA
_geom_hbond_site_symmetry_A
N2A H2A1 O2B 0.902(16) 2.638(17) 3.4706(18) 153.9(15) 1_655
N2B H2B1 O2A 0.903(16) 2.636(17) 3.4267(18) 146.8(15) .
O2A H2A2 O5B 0.861(18) 1.958(18) 2.8000(16) 165.6(19) 2_666
O2B H2B2 N2B 0.870(17) 1.994(18) 2.8238(18) 159.1(19) 2_666

loop_
_geom_torsion_atom_site_label_1
_geom_torsion_atom_site_label_2
_geom_torsion_atom_site_label_3
_geom_torsion_atom_site_label_4
_geom_torsion
N1A C2A C4A N2A 135.06(14)
C3A C2A C4A N2A -46.38(18)
N1A C2A C4A C5A -108.54(15)
C3A C2A C4A C5A 70.03(17)
N1A C2A C4A C7A 14.96(18)
C3A C2A C4A C7A -166.47(14)
N2A C4A C5A O3A 40.7(2)
C7A C4A C5A O3A 163.68(14)
C2A C4A C5A O3A -76.23(18)
N2A C4A C5A N3A -143.02(13)
C7A C4A C5A N3A -20.00(19)
C2A C4A C5A N3A 100.08(15)
N2A C4A C7A O5A -35.62(19)
C5A C4A C7A O5A -157.38(14)
C2A C4A C7A O5A 83.50(17)
N2A C4A C7A N4A 146.76(13)
C5A C4A C7A N4A 25.00(19)
C2A C4A C7A N4A -94.12(16)
C3A C2A N1A O1A -0.2(2)
C4A C2A N1A O1A 178.19(12)
C5A C4A N2A O2A 60.71(15)
C7A C4A N2A O2A -64.55(15)
C2A C4A N2A O2A 176.40(12)
O3A C5A N3A C6A 177.97(15)
C4A C5A N3A C6A 1.7(2)
O3A C5A N3A C8A -0.7(2)
C4A C5A N3A C8A -176.95(13)
O4A C6A N3A C5A -168.40(15)
N4A C6A N3A C5A 13.2(2)
O4A C6A N3A C8A 10.3(2)
N4A C6A N3A C8A -168.17(13)
O5A C7A N4A C6A 170.87(14)
C4A C7A N4A C6A -11.6(2)
O5A C7A N4A C9A -2.7(2)
C4A C7A N4A C9A 174.88(13)
O4A C6A N4A C7A 173.85(15)
N3A C6A N4A C7A -7.7(2)
O4A C6A N4A C9A -12.6(2)
N3A C6A N4A C9A 165.76(13)
C2A N1A O1A C1A 172.12(13)
N1B C2B C4B N2B -129.22(14)
C3B C2B C4B N2B 49.50(18)
N1B C2B C4B C7B 113.56(15)
C3B C2B C4B C7B -67.72(17)
N1B C2B C4B C5B -10.05(18)
C3B C2B C4B C5B 168.67(14)
N2B C4B C5B O3B 33.43(19)
C7B C4B C5B O3B 154.87(14)
C2B C4B C5B O3B -84.54(17)
N2B C4B C5B N3B -149.88(13)
C7B C4B C5B N3B -28.44(19)
C2B C4B C5B N3B 92.15(15)
N2B C4B C7B O5B -35.4(2)
C5B C4B C7B O5B -157.81(15)
C2B C4B C7B O5B 81.65(18)
N2B C4B C7B N4B 148.98(13)
C5B C4B C7B N4B 26.60(19)
C2B C4B C7B N4B -93.94(16)
C3B C2B N1B O1B -0.5(2)
C4B C2B N1B O1B 178.12(11)
C7B C4B N2B O2B -60.34(15)
C5B C4B N2B O2B 64.13(15)
C2B C4B N2B O2B -177.69(12)
O3B C5B N3B C6B -171.44(15)
C4B C5B N3B C6B 12.0(2)
O3B C5B N3B C8B 3.8(2)
C4B C5B N3B C8B -172.82(14)
O4B C6B N3B C5B -174.71(15)
N4B C6B N3B C5B 7.6(2)
O4B C6B N3B C8B 10.1(2)
N4B C6B N3B C8B -167.60(14)
O5B C7B N4B C6B 175.92(15)
C4B C7B N4B C6B -8.6(2)
O5B C7B N4B C9B -1.7(2)
C4B C7B N4B C9B 173.78(14)
O4B C6B N4B C7B 172.79(15)
N3B C6B N4B C7B -9.5(2)
O4B C6B N4B C9B -9.5(2)
N3B C6B N4B C9B 168.20(14)
C2B N1B O1B C1B -175.40(13)
